data_4330970
loop_
_publ_author_name
'Timothy J. Boyle'
'Daniel T. Yonemoto'
'Leigh Anna Steele'
'Joshua Farrell'
'Peter Renehan'
'Taylor Huhta'

_publ_section_title
;
 Coordination Chemistry of N,N,N',N'-Tetrakis(3,5-substituted
 benzyl-2-oxide)-2,2'-(ethylenedioxy)diethanamine Modified Group 4 Metal
 Alkoxides
;
_journal_name_full 'Inorganic Chemistry'
_journal_page_first 12023
_journal_page_last 12031
_journal_paper_doi 10.1021/ic3019327
_journal_volume 51
_journal_year 2012
_chemical_formula_sum 'C78 H127 N2 O10 Ti2'
_chemical_formula_weight 1348.62
_chemical_name_systematic
; 
 ? 
;
_space_group_IT_number 2
_symmetry_cell_setting triclinic
_symmetry_space_group_name_Hall '-P 1'
_symmetry_space_group_name_H-M 'P -1'
_atom_sites_solution_hydrogens geom
_atom_sites_solution_primary direct
_atom_sites_solution_secondary difmap
_audit_creation_method SHELXL-97
_cell_angle_alpha 78.638(3)
_cell_angle_beta 79.518(3)
_cell_angle_gamma 66.563(3)
_cell_formula_units_Z 2
_cell_length_a 14.3506(9)
_cell_length_b 14.3701(9)
_cell_length_c 24.9092(16)
_cell_measurement_reflns_used 9942
_cell_measurement_temperature 173(2)
_cell_measurement_theta_max 25.06
_cell_measurement_theta_min 2.80
_cell_volume 4589.9(5)
_computing_cell_refinement 'Bruker SAINT'
_computing_data_collection 'Bruker APEX2'
_computing_data_reduction 'Bruker SAINT'
_computing_molecular_graphics 'Bruker SHELXTL'
_computing_publication_material 'Bruker SHELXTL'
_computing_structure_refinement 'SHELXL-97 (Sheldrick, 2008)'
_computing_structure_solution 'SHELXS-97 (Sheldrick, 2008)'
_diffrn_ambient_temperature 173(2)
_diffrn_measured_fraction_theta_full 0.982
_diffrn_measured_fraction_theta_max 0.982
_diffrn_measurement_device_type 'Bruker APEX-II CCD'
_diffrn_measurement_method '\f and \w scans'
_diffrn_radiation_monochromator graphite
_diffrn_radiation_source 'fine-focus sealed tube'
_diffrn_radiation_type MoK\a
_diffrn_radiation_wavelength 0.71073
_diffrn_reflns_av_R_equivalents 0.0373
_diffrn_reflns_av_sigmaI/netI 0.0536
_diffrn_reflns_limit_h_max 16
_diffrn_reflns_limit_h_min -17
_diffrn_reflns_limit_k_max 17
_diffrn_reflns_limit_k_min -17
_diffrn_reflns_limit_l_max 29
_diffrn_reflns_limit_l_min -29
_diffrn_reflns_number 50196
_diffrn_reflns_theta_full 25.38
_diffrn_reflns_theta_max 25.38
_diffrn_reflns_theta_min 1.56
_exptl_absorpt_coefficient_mu 0.221
_exptl_absorpt_correction_T_max 0.978
_exptl_absorpt_correction_T_min 0.961
_exptl_absorpt_correction_type multi-scan
_exptl_absorpt_process_details SADABS
_exptl_crystal_colour colorless
_exptl_crystal_density_diffrn 0.976
_exptl_crystal_description prism
_exptl_crystal_F_000 1466
_exptl_crystal_size_max 0.20
_exptl_crystal_size_mid 0.15
_exptl_crystal_size_min 0.10
_platon_squeeze_details
;
;
_refine_diff_density_max 1.184
_refine_diff_density_min -0.821
_refine_diff_density_rms 0.181
_refine_ls_extinction_method none
_refine_ls_goodness_of_fit_ref 1.656
_refine_ls_hydrogen_treatment constr
_refine_ls_matrix_type full
_refine_ls_number_parameters 868
_refine_ls_number_reflns 16542
_refine_ls_number_restraints 0
_refine_ls_restrained_S_all 1.656
_refine_ls_R_factor_all 0.1112
_refine_ls_R_factor_gt 0.0949
_refine_ls_shift/su_max 0.001
_refine_ls_shift/su_mean 0.000
_refine_ls_structure_factor_coef Fsqd
_refine_ls_weighting_details 'calc w=1/[\s^2^(Fo^2^)+(0.1000P)^2^+1.0633P] where P=(Fo^2^+2Fc^2^)/3'
_refine_ls_weighting_scheme calc
_refine_ls_wR_factor_gt 0.2549
_refine_ls_wR_factor_ref 0.2640
_reflns_number_gt 12204
_reflns_number_total 16542
_reflns_threshold_expression >2sigma(I)
_cod_data_source_file ic3019327_si_001_1.cif
_cod_data_source_block aml12ap161tjba
_cod_database_code 4330970

loop_
_symmetry_equiv_pos_as_xyz
'x, y, z'
'-x, -y, -z'

loop_
_atom_site_label
_atom_site_type_symbol
_atom_site_fract_x
_atom_site_fract_y
_atom_site_fract_z
_atom_site_U_iso_or_equiv
_atom_site_adp_type
_atom_site_occupancy
_atom_site_symmetry_multiplicity
_atom_site_calc_flag
_atom_site_refinement_flags
Ti1 Ti 0.72401(5) 0.95443(5) 0.83287(3) 0.02120(19) Uani 1 1 d .
Ti2 Ti 1.06331(5) 0.58479(5) 0.65824(3) 0.02036(19) Uani 1 1 d .
O1 O 0.8559(2) 0.8840(2) 0.84565(11) 0.0291(6) Uani 1 1 d .
O2 O 0.67614(19) 0.8536(2) 0.87343(11) 0.0308(7) Uani 1 1 d .
O3 O 0.6678(2) 1.0414(2) 0.88295(12) 0.0398(7) Uani 1 1 d .
O4 O 0.7524(2) 1.05110(19) 0.77567(11) 0.0286(6) Uani 1 1 d .
O5 O 0.7569(2) 0.8527(2) 0.76091(12) 0.0324(7) Uani 1 1 d .
O6 O 0.9630(2) 0.68384(19) 0.72376(10) 0.0274(6) Uani 1 1 d .
O7 O 0.96906(19) 0.6781(2) 0.60954(10) 0.0259(6) Uani 1 1 d .
O8 O 1.1395(2) 0.6616(2) 0.64819(11) 0.0329(7) Uani 1 1 d .
O9 O 1.1198(2) 0.4908(2) 0.61054(11) 0.0360(7) Uani 1 1 d .
O10 O 1.1246(2) 0.49120(19) 0.71886(10) 0.0275(6) Uani 1 1 d .
N1 N 0.5724(2) 1.0059(2) 0.79352(12) 0.0260(7) Uani 1 1 d .
N2 N 0.9292(2) 0.5287(2) 0.69404(13) 0.0246(7) Uani 1 1 d .
C1 C 0.9234(3) 0.8559(4) 0.88572(19) 0.0395(11) Uani 1 1 d .
H1 H 0.8860 0.8407 0.9222 0.047 Uiso 1 1 calc R
C2 C 0.9517(4) 0.9440(4) 0.8886(3) 0.0598(15) Uani 1 1 d .
H2A H 0.9795 0.9673 0.8519 0.090 Uiso 1 1 calc R
H2B H 1.0034 0.9224 0.9141 0.090 Uiso 1 1 calc R
H2C H 0.8909 1.0002 0.9018 0.090 Uiso 1 1 calc R
C3 C 1.0121(4) 0.7597(4) 0.8744(2) 0.0583(15) Uani 1 1 d .
H3A H 0.9872 0.7051 0.8748 0.087 Uiso 1 1 calc R
H3B H 1.0582 0.7394 0.9028 0.087 Uiso 1 1 calc R
H3C H 1.0489 0.7716 0.8382 0.087 Uiso 1 1 calc R
C4 C 0.5949(3) 0.8263(3) 0.88782(15) 0.0261(9) Uani 1 1 d .
C5 C 0.6022(3) 0.7325(3) 0.92226(15) 0.0275(9) Uani 1 1 d .
C6 C 0.7008(3) 0.6614(3) 0.94569(16) 0.0308(9) Uani 1 1 d .
C7 C 0.7331(4) 0.7161(4) 0.98244(18) 0.0445(12) Uani 1 1 d .
H7A H 0.7380 0.7795 0.9613 0.067 Uiso 1 1 calc R
H7B H 0.7997 0.6711 0.9946 0.067 Uiso 1 1 calc R
H7C H 0.6821 0.7325 1.0147 0.067 Uiso 1 1 calc R
C8 C 0.7884(3) 0.6263(4) 0.89994(18) 0.0463(12) Uani 1 1 d .
H8A H 0.7707 0.5901 0.8763 0.069 Uiso 1 1 calc R
H8B H 0.8507 0.5801 0.9163 0.069 Uiso 1 1 calc R
H8C H 0.7999 0.6860 0.8779 0.069 Uiso 1 1 calc R
C9 C 0.6906(4) 0.5664(3) 0.98322(19) 0.0452(12) Uani 1 1 d .
H9A H 0.6361 0.5881 1.0135 0.068 Uiso 1 1 calc R
H9B H 0.7554 0.5247 0.9984 0.068 Uiso 1 1 calc R
H9C H 0.6739 0.5260 0.9618 0.068 Uiso 1 1 calc R
C10 C 0.5143(3) 0.7096(3) 0.93400(17) 0.0346(10) Uani 1 1 d .
H10 H 0.5185 0.6465 0.9562 0.041 Uiso 1 1 calc R
C11 C 0.4209(3) 0.7733(3) 0.9154(2) 0.0428(11) Uani 1 1 d .
C12 C 0.3288(4) 0.7406(4) 0.9319(3) 0.0665(17) Uani 1 1 d .
C12A C 0.3441(6) 0.6511(6) 0.9033(3) 0.099(3) Uani 1 1 d .
H12A H 0.3450 0.6729 0.8634 0.148 Uiso 1 1 calc R
H12B H 0.2879 0.6269 0.9167 0.148 Uiso 1 1 calc R
H12C H 0.4091 0.5955 0.9112 0.148 Uiso 1 1 calc R
C13 C 0.3209(5) 0.6984(5) 0.9967(3) 0.078(2) Uani 1 1 d .
H13A H 0.2545 0.6921 1.0086 0.117 Uiso 1 1 calc R
H13B H 0.3277 0.7464 1.0174 0.117 Uiso 1 1 calc R
H13C H 0.3758 0.6313 1.0036 0.117 Uiso 1 1 calc R
C14 C 0.2295(4) 0.8309(5) 0.9267(3) 0.080(2) Uani 1 1 d .
H14A H 0.2238 0.8591 0.8878 0.120 Uiso 1 1 calc R
H14B H 0.2278 0.8835 0.9471 0.120 Uiso 1 1 calc R
H14C H 0.1724 0.8090 0.9420 0.120 Uiso 1 1 calc R
C15 C 0.4172(3) 0.8627(3) 0.8826(2) 0.0409(11) Uani 1 1 d .
H15 H 0.3547 0.9068 0.8686 0.049 Uiso 1 1 calc R
C16 C 0.5022(3) 0.8921(3) 0.86859(17) 0.0298(9) Uani 1 1 d .
C17 C 0.4903(3) 0.9951(3) 0.83798(17) 0.0313(9) Uani 1 1 d .
H17A H 0.4822 1.0402 0.8653 0.038 Uiso 1 1 calc R
H17B H 0.4255 1.0224 0.8212 0.038 Uiso 1 1 calc R
C18 C 0.6192(5) 1.0471(6) 0.9372(2) 0.083(2) Uani 1 1 d .
H18 H 0.5845 0.9970 0.9443 0.100 Uiso 1 1 calc R
C19 C 0.5365(6) 1.1480(7) 0.9414(3) 0.124(4) Uani 1 1 d .
H19A H 0.5649 1.2016 0.9303 0.186 Uiso 1 1 calc R
H19B H 0.5042 1.1508 0.9796 0.186 Uiso 1 1 calc R
H19C H 0.4854 1.1587 0.9172 0.186 Uiso 1 1 calc R
C20 C 0.6908(6) 1.0125(6) 0.9785(3) 0.088(2) Uani 1 1 d .
H20A H 0.7378 0.9419 0.9752 0.131 Uiso 1 1 calc R
H20B H 0.6527 1.0155 1.0154 0.131 Uiso 1 1 calc R
H20C H 0.7298 1.0570 0.9726 0.131 Uiso 1 1 calc R
C21 C 0.5404(3) 1.1181(3) 0.77232(16) 0.0309(9) Uani 1 1 d .
H21A H 0.5331 1.1550 0.8034 0.037 Uiso 1 1 calc R
H21B H 0.4721 1.1421 0.7597 0.037 Uiso 1 1 calc R
C22 C 0.6113(3) 1.1482(3) 0.72573(16) 0.0312(9) Uani 1 1 d .
C23 C 0.5716(4) 1.2116(3) 0.67923(17) 0.0380(10) Uani 1 1 d .
H23 H 0.5024 1.2278 0.6745 0.046 Uiso 1 1 calc R
C24 C 0.6324(4) 1.2524(3) 0.63892(17) 0.0416(11) Uani 1 1 d .
C25 C 0.5909(5) 1.3244(4) 0.58673(18) 0.0597(16) Uani 1 1 d .
C26 C 0.5979(6) 1.4284(4) 0.5875(2) 0.077(2) Uani 1 1 d .
H26A H 0.5718 1.4753 0.5546 0.116 Uiso 1 1 calc R
H26B H 0.6694 1.4186 0.5879 0.116 Uiso 1 1 calc R
H26C H 0.5569 1.4574 0.6206 0.116 Uiso 1 1 calc R
C27 C 0.6571(6) 1.2785(5) 0.5354(2) 0.081(2) Uani 1 1 d .
H27A H 0.6549 1.2112 0.5354 0.121 Uiso 1 1 calc R
H27B H 0.7279 1.2710 0.5360 0.121 Uiso 1 1 calc R
H27C H 0.6309 1.3240 0.5022 0.121 Uiso 1 1 calc R
C28 C 0.4811(5) 1.3394(5) 0.5838(2) 0.0750(19) Uani 1 1 d .
H28A H 0.4769 1.2729 0.5841 0.113 Uiso 1 1 calc R
H28B H 0.4580 1.3840 0.5497 0.113 Uiso 1 1 calc R
H28C H 0.4375 1.3710 0.6156 0.113 Uiso 1 1 calc R
C29 C 0.7333(4) 1.2258(3) 0.64760(16) 0.0402(11) Uani 1 1 d .
H29 H 0.7750 1.2532 0.6205 0.048 Uiso 1 1 calc R
C30 C 0.7771(3) 1.1618(3) 0.69343(16) 0.0309(9) Uani 1 1 d .
C31 C 0.8878(4) 1.1425(3) 0.70265(17) 0.0377(10) Uani 1 1 d .
C32 C 0.9374(5) 1.2026(4) 0.6579(2) 0.0546(14) Uani 1 1 d .
H32A H 1.0052 1.1913 0.6668 0.082 Uiso 1 1 calc R
H32B H 0.8947 1.2758 0.6557 0.082 Uiso 1 1 calc R
H32C H 0.9442 1.1796 0.6224 0.082 Uiso 1 1 calc R
C33 C 0.9559(4) 1.0293(4) 0.7047(2) 0.0479(12) Uani 1 1 d .
H33A H 0.9536 1.0048 0.6712 0.072 Uiso 1 1 calc R
H33B H 0.9316 0.9902 0.7370 0.072 Uiso 1 1 calc R
H33C H 1.0264 1.0203 0.7073 0.072 Uiso 1 1 calc R
C34 C 0.8847(4) 1.1778(4) 0.75718(18) 0.0455(12) Uani 1 1 d .
H34A H 0.9533 1.1719 0.7618 0.068 Uiso 1 1 calc R
H34B H 0.8612 1.1348 0.7877 0.068 Uiso 1 1 calc R
H34C H 0.8375 1.2493 0.7570 0.068 Uiso 1 1 calc R
C35 C 0.7139(3) 1.1191(3) 0.73210(15) 0.0274(9) Uani 1 1 d .
C36 C 0.5816(3) 0.9483(3) 0.74831(18) 0.0370(10) Uani 1 1 d .
H36A H 0.5960 0.9874 0.7125 0.044 Uiso 1 1 calc R
H36B H 0.5159 0.9409 0.7483 0.044 Uiso 1 1 calc R
C38 C 0.6644(3) 0.8451(3) 0.75424(19) 0.0369(10) Uani 1 1 d .
H38A H 0.6446 0.8017 0.7866 0.044 Uiso 1 1 calc R
H38B H 0.6743 0.8123 0.7211 0.044 Uiso 1 1 calc R
C39 C 0.8304(3) 0.8555(3) 0.71235(17) 0.0308(9) Uani 1 1 d .
H39A H 0.8254 0.9270 0.6999 0.037 Uiso 1 1 calc R
H39B H 0.8139 0.8312 0.6821 0.037 Uiso 1 1 calc R
C40 C 0.9371(3) 0.7900(3) 0.72457(16) 0.0243(8) Uani 1 1 d .
H40A H 0.9853 0.8132 0.6971 0.029 Uiso 1 1 calc R
H40B H 0.9457 0.7997 0.7614 0.029 Uiso 1 1 calc R
C41 C 0.9091(3) 0.6337(3) 0.76659(16) 0.0346(10) Uani 1 1 d .
H41A H 0.8576 0.6840 0.7896 0.041 Uiso 1 1 calc R
H41B H 0.9575 0.5800 0.7906 0.041 Uiso 1 1 calc R
C42 C 0.8570(3) 0.5865(3) 0.73792(16) 0.0312(9) Uani 1 1 d .
H42A H 0.8313 0.5397 0.7654 0.037 Uiso 1 1 calc R
H42B H 0.7978 0.6413 0.7214 0.037 Uiso 1 1 calc R
C43 C 0.8742(3) 0.7075(3) 0.59789(14) 0.0216(8) Uani 1 1 d .
C44 C 0.8275(3) 0.8018(3) 0.56375(15) 0.0264(9) Uani 1 1 d .
C45 C 0.8890(4) 0.8680(3) 0.53466(17) 0.0354(10) Uani 1 1 d .
C46 C 0.8258(5) 0.9601(5) 0.4951(3) 0.079(2) Uani 1 1 d .
H46A H 0.8009 0.9352 0.4689 0.118 Uiso 1 1 calc R
H46B H 0.8690 0.9970 0.4750 0.118 Uiso 1 1 calc R
H46C H 0.7675 1.0063 0.5165 0.118 Uiso 1 1 calc R
C47 C 0.9229(4) 0.9112(4) 0.57579(18) 0.0434(11) Uani 1 1 d .
H47A H 0.8625 0.9577 0.5958 0.065 Uiso 1 1 calc R
H47B H 0.9657 0.9487 0.5559 0.065 Uiso 1 1 calc R
H47C H 0.9621 0.8548 0.6020 0.065 Uiso 1 1 calc R
C48 C 0.9851(5) 0.8036(4) 0.4999(2) 0.0626(16) Uani 1 1 d .
H48A H 1.0359 0.7572 0.5243 0.094 Uiso 1 1 calc R
H48B H 1.0139 0.8491 0.4742 0.094 Uiso 1 1 calc R
H48C H 0.9666 0.7635 0.4791 0.094 Uiso 1 1 calc R
C49 C 0.7279(3) 0.8287(3) 0.55594(18) 0.0372(10) Uani 1 1 d .
H49 H 0.6960 0.8924 0.5341 0.045 Uiso 1 1 calc R
C50 C 0.6698(3) 0.7696(3) 0.5777(2) 0.0410(11) Uani 1 1 d .
C51 C 0.5591(4) 0.8059(4) 0.5650(3) 0.0707(19) Uani 1 1 d .
C52 C 0.4974(5) 0.9030(7) 0.5938(4) 0.129(4) Uani 1 1 d .
H52A H 0.4286 0.9354 0.5822 0.194 Uiso 1 1 calc R
H52B H 0.5323 0.9514 0.5834 0.194 Uiso 1 1 calc R
H52C H 0.4924 0.8834 0.6339 0.194 Uiso 1 1 calc R
C53 C 0.5169(5) 0.7219(6) 0.5804(4) 0.114(3) Uani 1 1 d .
H53A H 0.5626 0.6623 0.5625 0.170 Uiso 1 1 calc R
H53B H 0.4490 0.7466 0.5681 0.170 Uiso 1 1 calc R
H53C H 0.5117 0.7025 0.6204 0.170 Uiso 1 1 calc R
C54 C 0.5543(5) 0.8377(6) 0.5024(3) 0.089(2) Uani 1 1 d .
H54A H 0.5745 0.7765 0.4845 0.134 Uiso 1 1 calc R
H54B H 0.6009 0.8736 0.4874 0.134 Uiso 1 1 calc R
H54C H 0.4843 0.8832 0.4956 0.134 Uiso 1 1 calc R
C55 C 0.7184(3) 0.6749(3) 0.60881(18) 0.0357(10) Uani 1 1 d .
H55 H 0.6818 0.6314 0.6235 0.043 Uiso 1 1 calc R
C56 C 0.8184(3) 0.6442(3) 0.61836(15) 0.0255(8) Uani 1 1 d .
C57 C 0.8711(3) 0.5376(3) 0.64774(16) 0.0281(9) Uani 1 1 d .
H57A H 0.8186 0.5078 0.6625 0.034 Uiso 1 1 calc R
H57B H 0.9191 0.4951 0.6201 0.034 Uiso 1 1 calc R
C58 C 1.2203(5) 0.6904(5) 0.6297(5) 0.123(4) Uani 1 1 d .
C59 C 1.3176(11) 0.6099(12) 0.6215(6) 0.052(4) Uani 0.50 1 d P
C59A C 1.3191(16) 0.6177(19) 0.6514(8) 0.105(9) Uani 0.50 1 d P
C60 C 1.2040(5) 0.7926(5) 0.6159(4) 0.116(4) Uani 1 1 d .
H60A H 1.1365 0.8427 0.6194 0.140 Uiso 1 1 calc R
H60B H 1.2603 0.8133 0.6029 0.140 Uiso 1 1 calc R
C61 C 1.1175(4) 0.4871(4) 0.55411(18) 0.0401(11) Uani 1 1 d .
H61 H 1.0499 0.5375 0.5431 0.048 Uiso 1 1 calc R
C62 C 1.1256(5) 0.3818(5) 0.5479(2) 0.0701(17) Uani 1 1 d .
H62A H 1.1885 0.3305 0.5617 0.105 Uiso 1 1 calc R
H62B H 1.1270 0.3780 0.5089 0.105 Uiso 1 1 calc R
H62C H 1.0665 0.3686 0.5691 0.105 Uiso 1 1 calc R
C63 C 1.1997(5) 0.5171(5) 0.5181(2) 0.0736(18) Uani 1 1 d .
H63A H 1.1899 0.5867 0.5227 0.110 Uiso 1 1 calc R
H63B H 1.1961 0.5149 0.4795 0.110 Uiso 1 1 calc R
H63C H 1.2667 0.4694 0.5286 0.110 Uiso 1 1 calc R
C64 C 1.1061(3) 0.4292(3) 0.76343(16) 0.0298(9) Uani 1 1 d .
C65 C 1.1636(3) 0.4011(3) 0.80929(16) 0.0312(9) Uani 1 1 d .
C66 C 1.2525(3) 0.4353(4) 0.80742(18) 0.0398(11) Uani 1 1 d .
C67 C 1.2129(4) 0.5538(4) 0.8001(2) 0.0494(12) Uani 1 1 d .
H67A H 1.1595 0.5793 0.8302 0.074 Uiso 1 1 calc R
H67B H 1.1846 0.5819 0.7648 0.074 Uiso 1 1 calc R
H67C H 1.2695 0.5753 0.8006 0.074 Uiso 1 1 calc R
C68 C 1.3320(4) 0.3955(4) 0.7587(2) 0.0533(14) Uani 1 1 d .
H68A H 1.3872 0.4207 0.7557 0.080 Uiso 1 1 calc R
H68B H 1.2993 0.4199 0.7246 0.080 Uiso 1 1 calc R
H68C H 1.3602 0.3204 0.7646 0.080 Uiso 1 1 calc R
C69 C 1.3085(5) 0.3911(5) 0.8590(2) 0.0705(18) Uani 1 1 d .
H69A H 1.2643 0.4231 0.8905 0.106 Uiso 1 1 calc R
H69B H 1.3714 0.4050 0.8529 0.106 Uiso 1 1 calc R
H69C H 1.3256 0.3170 0.8664 0.106 Uiso 1 1 calc R
C70 C 1.1335(4) 0.3418(3) 0.85492(18) 0.0396(11) Uani 1 1 d .
H70 H 1.1704 0.3231 0.8859 0.048 Uiso 1 1 calc R
C71 C 1.0544(4) 0.3077(3) 0.85891(17) 0.0403(11) Uani 1 1 d .
C72 C 1.0257(4) 0.2448(4) 0.91197(18) 0.0501(13) Uani 1 1 d .
C73 C 0.9872(6) 0.3081(5) 0.9586(2) 0.0775(19) Uani 1 1 d .
H73A H 0.9302 0.3715 0.9479 0.116 Uiso 1 1 calc R
H73B H 1.0425 0.3248 0.9668 0.116 Uiso 1 1 calc R
H73C H 0.9638 0.2692 0.9913 0.116 Uiso 1 1 calc R
C74 C 1.1245(7) 0.1538(5) 0.9287(3) 0.106(3) Uani 1 1 d .
H74A H 1.1736 0.1802 0.9359 0.159 Uiso 1 1 calc R
H74B H 1.1546 0.1119 0.8987 0.159 Uiso 1 1 calc R
H74C H 1.1074 0.1117 0.9620 0.159 Uiso 1 1 calc R
C75 C 0.9407(7) 0.2115(6) 0.9057(3) 0.102(3) Uani 1 1 d .
H75A H 0.9108 0.1899 0.9422 0.153 Uiso 1 1 calc R
H75B H 0.9686 0.1541 0.8842 0.153 Uiso 1 1 calc R
H75C H 0.8877 0.2689 0.8867 0.153 Uiso 1 1 calc R
C76 C 1.0019(4) 0.3359(3) 0.81290(17) 0.0392(11) Uani 1 1 d .
H76 H 0.9469 0.3144 0.8138 0.047 Uiso 1 1 calc R
C77 C 1.0275(3) 0.3945(3) 0.76575(16) 0.0318(9) Uani 1 1 d .
C78 C 0.9742(3) 0.4181(3) 0.71537(16) 0.0309(9) Uani 1 1 d .
H78A H 1.0237 0.3820 0.6859 0.037 Uiso 1 1 calc R
H78B H 0.9190 0.3907 0.7241 0.037 Uiso 1 1 calc R

loop_
_atom_site_aniso_label
_atom_site_aniso_U_11
_atom_site_aniso_U_22
_atom_site_aniso_U_33
_atom_site_aniso_U_23
_atom_site_aniso_U_13
_atom_site_aniso_U_12
Ti1 0.0192(3) 0.0191(4) 0.0217(3) -0.0017(3) -0.0024(3) -0.0038(3)
Ti2 0.0200(4) 0.0183(4) 0.0226(3) -0.0056(3) -0.0012(3) -0.0063(3)
O1 0.0245(14) 0.0253(15) 0.0328(14) 0.0010(11) -0.0054(11) -0.0057(11)
O2 0.0213(14) 0.0324(16) 0.0342(15) 0.0087(12) -0.0041(11) -0.0110(12)
O3 0.0353(16) 0.0431(18) 0.0364(16) -0.0189(14) -0.0001(13) -0.0054(14)
O4 0.0347(15) 0.0215(14) 0.0319(14) 0.0021(11) -0.0098(12) -0.0129(12)
O5 0.0227(14) 0.0281(15) 0.0466(17) -0.0162(13) 0.0063(12) -0.0089(12)
O6 0.0328(15) 0.0177(13) 0.0283(13) -0.0071(10) 0.0094(11) -0.0096(11)
O7 0.0243(14) 0.0263(14) 0.0268(13) 0.0037(11) -0.0025(11) -0.0127(11)
O8 0.0281(15) 0.0419(17) 0.0336(15) -0.0071(12) 0.0007(12) -0.0193(13)
O9 0.0354(16) 0.0345(17) 0.0345(15) -0.0192(13) -0.0050(12) -0.0023(13)
O10 0.0281(14) 0.0209(14) 0.0306(14) -0.0026(11) -0.0089(11) -0.0045(11)
N1 0.0211(16) 0.0227(17) 0.0280(16) -0.0044(13) -0.0044(13) -0.0005(13)
N2 0.0298(17) 0.0154(16) 0.0293(16) 0.0009(12) -0.0097(13) -0.0082(13)
C1 0.032(2) 0.041(3) 0.043(2) -0.001(2) -0.0131(19) -0.011(2)
C2 0.047(3) 0.051(3) 0.089(4) -0.016(3) -0.030(3) -0.014(3)
C3 0.041(3) 0.049(3) 0.073(4) -0.008(3) -0.026(3) 0.003(2)
C4 0.0210(19) 0.033(2) 0.0236(18) -0.0074(16) 0.0035(15) -0.0102(17)
C5 0.031(2) 0.031(2) 0.0218(18) -0.0055(16) -0.0003(16) -0.0133(17)
C6 0.035(2) 0.031(2) 0.0250(19) 0.0011(16) 0.0005(17) -0.0146(18)
C7 0.056(3) 0.046(3) 0.036(2) 0.011(2) -0.019(2) -0.025(2)
C8 0.037(3) 0.045(3) 0.038(2) 0.006(2) 0.000(2) -0.003(2)
C9 0.051(3) 0.036(3) 0.044(3) 0.011(2) -0.007(2) -0.020(2)
C10 0.035(2) 0.032(2) 0.039(2) -0.0114(18) 0.0065(19) -0.0173(19)
C11 0.037(3) 0.035(3) 0.066(3) -0.017(2) -0.002(2) -0.020(2)
C12 0.040(3) 0.051(3) 0.117(5) -0.015(3) -0.003(3) -0.026(3)
C12A 0.109(6) 0.108(6) 0.127(6) -0.040(5) -0.002(5) -0.085(5)
C13 0.063(4) 0.084(5) 0.093(5) 0.019(4) -0.008(3) -0.048(4)
C14 0.037(3) 0.080(5) 0.125(6) 0.016(4) -0.017(3) -0.035(3)
C15 0.023(2) 0.038(3) 0.066(3) -0.017(2) -0.010(2) -0.0078(19)
C16 0.023(2) 0.027(2) 0.038(2) -0.0086(17) 0.0014(17) -0.0078(16)
C17 0.0187(19) 0.039(2) 0.036(2) -0.0040(18) -0.0068(16) -0.0101(17)
C18 0.069(4) 0.114(6) 0.041(3) -0.039(3) -0.003(3) 0.004(4)
C19 0.087(5) 0.153(8) 0.092(5) -0.088(6) -0.023(4) 0.036(5)
C20 0.096(5) 0.095(5) 0.058(4) -0.036(4) -0.013(4) -0.008(4)
C21 0.028(2) 0.024(2) 0.030(2) -0.0026(16) -0.0085(16) 0.0032(17)
C22 0.040(2) 0.0158(19) 0.031(2) -0.0049(16) -0.0065(18) -0.0021(17)
C23 0.041(3) 0.032(2) 0.031(2) -0.0090(18) -0.0081(19) -0.0006(19)
C24 0.061(3) 0.026(2) 0.028(2) -0.0024(17) -0.016(2) -0.002(2)
C25 0.083(4) 0.051(3) 0.024(2) 0.006(2) -0.015(2) -0.005(3)
C26 0.105(5) 0.040(3) 0.059(3) 0.018(3) -0.013(3) -0.009(3)
C27 0.106(5) 0.089(5) 0.026(3) -0.005(3) -0.015(3) -0.014(4)
C28 0.078(4) 0.080(4) 0.041(3) 0.016(3) -0.029(3) -0.004(3)
C29 0.070(3) 0.031(2) 0.023(2) -0.0036(17) -0.004(2) -0.022(2)
C30 0.049(3) 0.020(2) 0.026(2) -0.0065(16) -0.0019(18) -0.0147(18)
C31 0.058(3) 0.035(2) 0.030(2) -0.0013(18) -0.005(2) -0.030(2)
C32 0.076(4) 0.057(3) 0.047(3) -0.004(2) 0.001(3) -0.046(3)
C33 0.039(3) 0.041(3) 0.070(3) -0.011(2) -0.001(2) -0.022(2)
C34 0.069(3) 0.050(3) 0.035(2) -0.003(2) -0.008(2) -0.042(3)
C35 0.041(2) 0.0146(19) 0.0259(19) -0.0022(15) -0.0084(17) -0.0083(17)
C36 0.033(2) 0.035(2) 0.040(2) -0.0159(19) -0.0129(19) -0.0014(19)
C38 0.034(2) 0.035(2) 0.042(2) -0.0083(19) -0.0019(19) -0.0134(19)
C39 0.031(2) 0.022(2) 0.036(2) -0.0110(17) 0.0011(17) -0.0061(17)
C40 0.0230(19) 0.022(2) 0.0294(19) -0.0130(15) 0.0046(15) -0.0094(16)
C41 0.040(2) 0.030(2) 0.028(2) -0.0019(17) 0.0052(18) -0.0127(19)
C42 0.031(2) 0.035(2) 0.0250(19) 0.0029(16) 0.0020(16) -0.0153(18)
C43 0.024(2) 0.024(2) 0.0178(17) -0.0031(14) -0.0013(14) -0.0103(16)
C44 0.035(2) 0.023(2) 0.0250(19) -0.0019(15) -0.0042(16) -0.0157(17)
C45 0.052(3) 0.026(2) 0.034(2) 0.0073(17) -0.011(2) -0.023(2)
C46 0.103(5) 0.066(4) 0.088(4) 0.052(3) -0.053(4) -0.064(4)
C47 0.060(3) 0.044(3) 0.040(2) 0.001(2) -0.007(2) -0.037(2)
C48 0.089(4) 0.068(4) 0.038(3) -0.006(2) 0.020(3) -0.051(3)
C49 0.043(3) 0.022(2) 0.044(2) 0.0062(18) -0.021(2) -0.0084(19)
C50 0.029(2) 0.033(2) 0.061(3) 0.006(2) -0.018(2) -0.0121(19)
C51 0.039(3) 0.052(3) 0.108(5) 0.026(3) -0.028(3) -0.011(3)
C52 0.042(4) 0.147(8) 0.157(8) -0.041(7) -0.020(5) 0.021(5)
C53 0.052(4) 0.121(7) 0.176(8) 0.056(6) -0.061(5) -0.057(4)
C54 0.075(4) 0.088(5) 0.117(6) 0.032(4) -0.066(4) -0.041(4)
C55 0.030(2) 0.031(2) 0.048(3) 0.0057(19) -0.0088(19) -0.0175(19)
C56 0.026(2) 0.026(2) 0.0236(18) 0.0009(15) -0.0057(15) -0.0101(16)
C57 0.026(2) 0.029(2) 0.032(2) 0.0125(16) -0.0128(16) -0.0176(17)
C58 0.039(3) 0.040(4) 0.280(12) -0.002(5) 0.010(5) -0.025(3)
C59 0.021(5) 0.048(7) 0.071(9) 0.004(7) 0.013(7) -0.009(4)
C59A 0.042(8) 0.134(17) 0.107(15) 0.042(15) 0.001(12) -0.032(9)
C60 0.046(4) 0.040(4) 0.244(11) -0.001(5) 0.025(5) -0.023(3)
C61 0.039(3) 0.043(3) 0.040(2) -0.022(2) -0.0021(19) -0.010(2)
C62 0.095(5) 0.066(4) 0.063(4) -0.037(3) -0.006(3) -0.032(4)
C63 0.071(4) 0.102(5) 0.058(3) -0.037(3) 0.016(3) -0.042(4)
C64 0.039(2) 0.017(2) 0.030(2) -0.0029(16) -0.0107(17) -0.0053(17)
C65 0.034(2) 0.023(2) 0.032(2) -0.0066(16) -0.0129(17) -0.0011(17)
C66 0.034(2) 0.044(3) 0.038(2) -0.008(2) -0.0166(19) -0.005(2)
C67 0.053(3) 0.046(3) 0.061(3) -0.022(2) -0.011(2) -0.022(2)
C68 0.033(3) 0.054(3) 0.057(3) -0.011(2) -0.006(2) 0.001(2)
C69 0.059(4) 0.105(5) 0.053(3) 0.003(3) -0.032(3) -0.032(3)
C70 0.049(3) 0.034(2) 0.034(2) -0.0003(18) -0.021(2) -0.008(2)
C71 0.064(3) 0.029(2) 0.031(2) 0.0062(18) -0.019(2) -0.020(2)
C72 0.079(4) 0.043(3) 0.032(2) 0.013(2) -0.023(2) -0.028(3)
C73 0.104(5) 0.088(5) 0.053(3) 0.000(3) 0.001(3) -0.058(4)
C74 0.136(7) 0.065(5) 0.075(4) 0.040(4) -0.018(5) -0.014(4)
C75 0.185(8) 0.122(6) 0.054(4) 0.039(4) -0.044(5) -0.126(7)
C76 0.059(3) 0.029(2) 0.039(2) 0.0043(18) -0.019(2) -0.024(2)
C77 0.043(2) 0.020(2) 0.032(2) 0.0029(16) -0.0182(18) -0.0086(18)
C78 0.047(3) 0.020(2) 0.033(2) 0.0056(16) -0.0191(18) -0.0191(18)

loop_
_atom_type_symbol
_atom_type_description
_atom_type_scat_dispersion_real
_atom_type_scat_dispersion_imag
_atom_type_scat_source
C C 0.0033 0.0016 'International Tables Vol C Tables 4.2.6.8 and 6.1.1.4'
H H 0.0000 0.0000 'International Tables Vol C Tables 4.2.6.8 and 6.1.1.4'
N N 0.0061 0.0033 'International Tables Vol C Tables 4.2.6.8 and 6.1.1.4'
O O 0.0106 0.0060 'International Tables Vol C Tables 4.2.6.8 and 6.1.1.4'
Ti Ti 0.2776 0.4457 'International Tables Vol C Tables 4.2.6.8 and 6.1.1.4'

loop_
_geom_angle_atom_site_label_1
_geom_angle_atom_site_label_2
_geom_angle_atom_site_label_3
_geom_angle
O3 Ti1 O1 106.39(14)
O3 Ti1 O2 94.84(14)
O1 Ti1 O2 95.23(12)
O3 Ti1 O4 95.41(13)
O1 Ti1 O4 95.07(12)
O2 Ti1 O4 162.81(13)
O3 Ti1 N1 93.72(13)
O1 Ti1 N1 159.86(12)
O2 Ti1 N1 81.72(12)
O4 Ti1 N1 83.89(11)
O3 Ti1 O5 165.96(12)
O1 Ti1 O5 87.53(11)
O2 Ti1 O5 81.83(11)
O4 Ti1 O5 84.90(11)
N1 Ti1 O5 72.33(10)
O8 Ti2 O9 107.88(13)
O8 Ti2 O10 97.49(13)
O9 Ti2 O10 93.74(12)
O8 Ti2 O7 93.63(12)
O9 Ti2 O7 93.06(12)
O10 Ti2 O7 164.51(11)
O8 Ti2 O6 86.50(11)
O9 Ti2 O6 165.61(12)
O10 Ti2 O6 84.58(10)
O7 Ti2 O6 85.37(11)
O8 Ti2 N2 158.58(12)
O9 Ti2 N2 93.51(13)
O10 Ti2 N2 81.93(11)
O7 Ti2 N2 83.78(11)
O6 Ti2 N2 72.11(10)
C1 O1 Ti1 143.3(3)
C4 O2 Ti1 145.0(3)
C18 O3 Ti1 141.5(4)
C35 O4 Ti1 142.6(3)
C38 O5 C39 118.5(3)
C38 O5 Ti1 108.7(2)
C39 O5 Ti1 122.6(2)
C40 O6 C41 116.2(3)
C40 O6 Ti2 128.91(19)
C41 O6 Ti2 114.4(2)
C43 O7 Ti2 142.6(2)
C58 O8 Ti2 158.3(4)
C61 O9 Ti2 137.3(3)
C64 O10 Ti2 142.6(3)
C36 N1 C17 110.4(3)
C36 N1 C21 109.8(3)
C17 N1 C21 106.3(3)
C36 N1 Ti1 113.5(2)
C17 N1 Ti1 108.6(2)
C21 N1 Ti1 108.0(2)
C78 N2 C42 110.3(3)
C78 N2 C57 106.6(3)
C42 N2 C57 109.0(3)
C78 N2 Ti2 108.1(2)
C42 N2 Ti2 114.0(2)
C57 N2 Ti2 108.6(2)
O1 C1 C3 109.6(4)
O1 C1 C2 109.6(4)
C3 C1 C2 114.6(4)
O1 C1 H1 107.6
C3 C1 H1 107.6
C2 C1 H1 107.6
C1 C2 H2A 109.5
C1 C2 H2B 109.5
H2A C2 H2B 109.5
C1 C2 H2C 109.5
H2A C2 H2C 109.5
H2B C2 H2C 109.5
C1 C3 H3A 109.5
C1 C3 H3B 109.5
H3A C3 H3B 109.5
C1 C3 H3C 109.5
H3A C3 H3C 109.5
H3B C3 H3C 109.5
O2 C4 C16 118.7(3)
O2 C4 C5 121.1(3)
C16 C4 C5 120.2(4)
C10 C5 C4 117.0(4)
C10 C5 C6 121.5(4)
C4 C5 C6 121.5(3)
C5 C6 C8 111.4(3)
C5 C6 C9 112.8(4)
C8 C6 C9 108.8(4)
C5 C6 C7 110.7(3)
C8 C6 C7 107.5(4)
C9 C6 C7 105.3(3)
C6 C7 H7A 109.5
C6 C7 H7B 109.5
H7A C7 H7B 109.5
C6 C7 H7C 109.5
H7A C7 H7C 109.5
H7B C7 H7C 109.5
C6 C8 H8A 109.5
C6 C8 H8B 109.5
H8A C8 H8B 109.5
C6 C8 H8C 109.5
H8A C8 H8C 109.5
H8B C8 H8C 109.5
C6 C9 H9A 109.5
C6 C9 H9B 109.5
H9A C9 H9B 109.5
C6 C9 H9C 109.5
H9A C9 H9C 109.5
H9B C9 H9C 109.5
C11 C10 C5 124.2(4)
C11 C10 H10 117.9
C5 C10 H10 117.9
C15 C11 C10 116.9(4)
C15 C11 C12 123.6(5)
C10 C11 C12 119.4(4)
C14 C12 C12A 116.6(6)
C14 C12 C11 111.4(4)
C12A C12 C11 110.3(5)
C14 C12 C13 102.8(5)
C12A C12 C13 105.2(5)
C11 C12 C13 109.9(5)
C12 C12A H12A 109.5
C12 C12A H12B 109.5
H12A C12A H12B 109.5
C12 C12A H12C 109.5
H12A C12A H12C 109.5
H12B C12A H12C 109.5
C12 C13 H13A 109.5
C12 C13 H13B 109.5
H13A C13 H13B 109.5
C12 C13 H13C 109.5
H13A C13 H13C 109.5
H13B C13 H13C 109.5
C12 C14 H14A 109.5
C12 C14 H14B 109.5
H14A C14 H14B 109.5
C12 C14 H14C 109.5
H14A C14 H14C 109.5
H14B C14 H14C 109.5
C11 C15 C16 122.8(4)
C11 C15 H15 118.6
C16 C15 H15 118.6
C4 C16 C15 118.9(4)
C4 C16 C17 120.8(4)
C15 C16 C17 120.1(4)
C16 C17 N1 119.1(3)
C16 C17 H17A 107.5
N1 C17 H17A 107.5
C16 C17 H17B 107.5
N1 C17 H17B 107.5
H17A C17 H17B 107.0
O3 C18 C20 113.2(5)
O3 C18 C19 110.7(6)
C20 C18 C19 115.4(6)
O3 C18 H18 105.6
C20 C18 H18 105.6
C19 C18 H18 105.6
C18 C19 H19A 109.5
C18 C19 H19B 109.5
H19A C19 H19B 109.5
C18 C19 H19C 109.5
H19A C19 H19C 109.5
H19B C19 H19C 109.5
C18 C20 H20A 109.5
C18 C20 H20B 109.5
H20A C20 H20B 109.5
C18 C20 H20C 109.5
H20A C20 H20C 109.5
H20B C20 H20C 109.5
N1 C21 C22 116.2(3)
N1 C21 H21A 108.2
C22 C21 H21A 108.2
N1 C21 H21B 108.2
C22 C21 H21B 108.2
H21A C21 H21B 107.4
C23 C22 C35 120.6(4)
C23 C22 C21 119.5(4)
C35 C22 C21 119.7(3)
C22 C23 C24 120.7(4)
C22 C23 H23 119.6
C24 C23 H23 119.6
C29 C24 C23 117.4(4)
C29 C24 C25 120.2(5)
C23 C24 C25 122.4(5)
C28 C25 C27 108.6(5)
C28 C25 C24 111.8(5)
C27 C25 C24 109.3(4)
C28 C25 C26 109.8(5)
C27 C25 C26 109.1(5)
C24 C25 C26 108.2(5)
C25 C26 H26A 109.5
C25 C26 H26B 109.5
H26A C26 H26B 109.5
C25 C26 H26C 109.5
H26A C26 H26C 109.5
H26B C26 H26C 109.5
C25 C27 H27A 109.5
C25 C27 H27B 109.5
H27A C27 H27B 109.5
C25 C27 H27C 109.5
H27A C27 H27C 109.5
H27B C27 H27C 109.5
C25 C28 H28A 109.5
C25 C28 H28B 109.5
H28A C28 H28B 109.5
C25 C28 H28C 109.5
H28A C28 H28C 109.5
H28B C28 H28C 109.5
C24 C29 C30 124.1(4)
C24 C29 H29 118.0
C30 C29 H29 118.0
C29 C30 C35 116.5(4)
C29 C30 C31 121.2(4)
C35 C30 C31 122.2(4)
C32 C31 C33 108.0(4)
C32 C31 C34 106.9(4)
C33 C31 C34 109.1(4)
C32 C31 C30 112.7(4)
C33 C31 C30 111.3(3)
C34 C31 C30 108.8(4)
C31 C32 H32A 109.5
C31 C32 H32B 109.5
H32A C32 H32B 109.5
C31 C32 H32C 109.5
H32A C32 H32C 109.5
H32B C32 H32C 109.5
C31 C33 H33A 109.5
C31 C33 H33B 109.5
H33A C33 H33B 109.5
C31 C33 H33C 109.5
H33A C33 H33C 109.5
H33B C33 H33C 109.5
C31 C34 H34A 109.5
C31 C34 H34B 109.5
H34A C34 H34B 109.5
C31 C34 H34C 109.5
H34A C34 H34C 109.5
H34B C34 H34C 109.5
O4 C35 C22 119.3(4)
O4 C35 C30 120.3(4)
C22 C35 C30 120.4(4)
N1 C36 C38 111.7(3)
N1 C36 H36A 109.3
C38 C36 H36A 109.3
N1 C36 H36B 109.3
C38 C36 H36B 109.3
H36A C36 H36B 107.9
O5 C38 C36 110.5(4)
O5 C38 H38A 109.6
C36 C38 H38A 109.6
O5 C38 H38B 109.6
C36 C38 H38B 109.6
H38A C38 H38B 108.1
O5 C39 C40 111.2(3)
O5 C39 H39A 109.4
C40 C39 H39A 109.4
O5 C39 H39B 109.4
C40 C39 H39B 109.4
H39A C39 H39B 108.0
O6 C40 C39 113.8(3)
O6 C40 H40A 108.8
C39 C40 H40A 108.8
O6 C40 H40B 108.8
C39 C40 H40B 108.8
H40A C40 H40B 107.7
O6 C41 C42 106.9(3)
O6 C41 H41A 110.3
C42 C41 H41A 110.3
O6 C41 H41B 110.3
C42 C41 H41B 110.3
H41A C41 H41B 108.6
N2 C42 C41 111.1(3)
N2 C42 H42A 109.4
C41 C42 H42A 109.4
N2 C42 H42B 109.4
C41 C42 H42B 109.4
H42A C42 H42B 108.0
O7 C43 C56 119.8(3)
O7 C43 C44 121.3(3)
C56 C43 C44 118.8(3)
C49 C44 C43 117.6(4)
C49 C44 C45 121.3(4)
C43 C44 C45 121.0(4)
C47 C45 C44 112.0(3)
C47 C45 C48 108.4(4)
C44 C45 C48 109.9(4)
C47 C45 C46 107.3(4)
C44 C45 C46 111.6(4)
C48 C45 C46 107.4(4)
C45 C46 H46A 109.5
C45 C46 H46B 109.5
H46A C46 H46B 109.5
C45 C46 H46C 109.5
H46A C46 H46C 109.5
H46B C46 H46C 109.5
C45 C47 H47A 109.5
C45 C47 H47B 109.5
H47A C47 H47B 109.5
C45 C47 H47C 109.5
H47A C47 H47C 109.5
H47B C47 H47C 109.5
C45 C48 H48A 109.5
C45 C48 H48B 109.5
H48A C48 H48B 109.5
C45 C48 H48C 109.5
H48A C48 H48C 109.5
H48B C48 H48C 109.5
C44 C49 C50 124.6(4)
C44 C49 H49 117.7
C50 C49 H49 117.7
C49 C50 C55 117.1(4)
C49 C50 C51 120.3(4)
C55 C50 C51 122.5(4)
C53 C51 C50 112.6(4)
C53 C51 C54 105.2(6)
C50 C51 C54 109.8(5)
C53 C51 C52 114.9(7)
C50 C51 C52 106.4(6)
C54 C51 C52 107.9(6)
C51 C52 H52A 109.5
C51 C52 H52B 109.5
H52A C52 H52B 109.5
C51 C52 H52C 109.5
H52A C52 H52C 109.5
H52B C52 H52C 109.5
C51 C53 H53A 109.5
C51 C53 H53B 109.5
H53A C53 H53B 109.5
C51 C53 H53C 109.5
H53A C53 H53C 109.5
H53B C53 H53C 109.5
C51 C54 H54A 109.5
C51 C54 H54B 109.5
H54A C54 H54B 109.5
C51 C54 H54C 109.5
H54A C54 H54C 109.5
H54B C54 H54C 109.5
C56 C55 C50 120.8(4)
C56 C55 H55 119.6
C50 C55 H55 119.6
C55 C56 C43 121.0(3)
C55 C56 C57 119.2(3)
C43 C56 C57 119.7(3)
N2 C57 C56 116.8(3)
N2 C57 H57A 108.1
C56 C57 H57A 108.1
N2 C57 H57B 108.1
C56 C57 H57B 108.1
H57A C57 H57B 107.3
O8 C58 C60 119.6(5)
O8 C58 C59 116.4(8)
C60 C58 C59 123.8(8)
C58 C60 H60A 120.0
C58 C60 H60B 120.0
H60A C60 H60B 120.0
O9 C61 C63 110.9(4)
O9 C61 C62 109.1(4)
C63 C61 C62 112.5(4)
O9 C61 H61 108.1
C63 C61 H61 108.1
C62 C61 H61 108.1
C61 C62 H62A 109.5
C61 C62 H62B 109.5
H62A C62 H62B 109.5
C61 C62 H62C 109.5
H62A C62 H62C 109.5
H62B C62 H62C 109.5
C61 C63 H63A 109.5
C61 C63 H63B 109.5
H63A C63 H63B 109.5
C61 C63 H63C 109.5
H63A C63 H63C 109.5
H63B C63 H63C 109.5
O10 C64 C77 119.3(4)
O10 C64 C65 120.8(4)
C77 C64 C65 119.8(4)
C70 C65 C64 116.1(4)
C70 C65 C66 122.8(4)
C64 C65 C66 121.1(4)
C65 C66 C69 112.8(4)
C65 C66 C68 108.9(4)
C69 C66 C68 106.2(4)
C65 C66 C67 109.8(4)
C69 C66 C67 109.5(4)
C68 C66 C67 109.6(4)
C66 C67 H67A 109.5
C66 C67 H67B 109.5
H67A C67 H67B 109.5
C66 C67 H67C 109.5
H67A C67 H67C 109.5
H67B C67 H67C 109.5
C66 C68 H68A 109.5
C66 C68 H68B 109.5
H68A C68 H68B 109.5
C66 C68 H68C 109.5
H68A C68 H68C 109.5
H68B C68 H68C 109.5
C66 C69 H69A 109.5
C66 C69 H69B 109.5
H69A C69 H69B 109.5
C66 C69 H69C 109.5
H69A C69 H69C 109.5
H69B C69 H69C 109.5
C71 C70 C65 125.5(4)
C71 C70 H70 117.3
C65 C70 H70 117.3
C70 C71 C76 116.2(4)
C70 C71 C72 121.2(4)
C76 C71 C72 122.6(4)
C73 C72 C75 106.7(6)
C73 C72 C71 110.2(4)
C75 C72 C71 111.8(4)
C73 C72 C74 106.3(5)
C75 C72 C74 113.3(6)
C71 C72 C74 108.3(5)
C72 C73 H73A 109.5
C72 C73 H73B 109.5
H73A C73 H73B 109.5
C72 C73 H73C 109.5
H73A C73 H73C 109.5
H73B C73 H73C 109.5
C72 C74 H74A 109.5
C72 C74 H74B 109.5
H74A C74 H74B 109.5
C72 C74 H74C 109.5
H74A C74 H74C 109.5
H74B C74 H74C 109.5
C72 C75 H75A 109.5
C72 C75 H75B 109.5
H75A C75 H75B 109.5
C72 C75 H75C 109.5
H75A C75 H75C 109.5
H75B C75 H75C 109.5
C77 C76 C71 121.8(4)
C77 C76 H76 119.1
C71 C76 H76 119.1
C76 C77 C64 120.6(4)
C76 C77 C78 120.8(4)
C64 C77 C78 118.5(4)
N2 C78 C77 114.5(3)
N2 C78 H78A 108.6
C77 C78 H78A 108.6
N2 C78 H78B 108.6
C77 C78 H78B 108.6
H78A C78 H78B 107.6

loop_
_geom_bond_atom_site_label_1
_geom_bond_atom_site_label_2
_geom_bond_distance
Ti1 O3 1.793(3)
Ti1 O1 1.810(3)
Ti1 O2 1.886(3)
Ti1 O4 1.893(3)
Ti1 N1 2.335(3)
Ti1 O5 2.398(3)
Ti2 O8 1.797(3)
Ti2 O9 1.817(3)
Ti2 O10 1.899(3)
Ti2 O7 1.900(3)
Ti2 O6 2.279(2)
Ti2 N2 2.339(3)
O1 C1 1.407(5)
O2 C4 1.341(5)
O3 C18 1.405(6)
O4 C35 1.345(5)
O5 C38 1.416(5)
O5 C39 1.459(5)
O6 C40 1.423(4)
O6 C41 1.448(4)
O7 C43 1.324(5)
O8 C58 1.356(6)
O9 C61 1.424(5)
O10 C64 1.338(5)
N1 C36 1.482(5)
N1 C17 1.497(5)
N1 C21 1.501(5)
N2 C78 1.484(5)
N2 C42 1.489(5)
N2 C57 1.500(5)
C1 C3 1.494(6)
C1 C2 1.494(7)
C1 H1 1.0000
C2 H2A 0.9800
C2 H2B 0.9800
C2 H2C 0.9800
C3 H3A 0.9800
C3 H3B 0.9800
C3 H3C 0.9800
C4 C16 1.395(6)
C4 C5 1.425(5)
C5 C10 1.393(6)
C5 C6 1.517(6)
C6 C8 1.528(6)
C6 C9 1.538(5)
C6 C7 1.549(6)
C7 H7A 0.9800
C7 H7B 0.9800
C7 H7C 0.9800
C8 H8A 0.9800
C8 H8B 0.9800
C8 H8C 0.9800
C9 H9A 0.9800
C9 H9B 0.9800
C9 H9C 0.9800
C10 C11 1.391(6)
C10 H10 0.9500
C11 C15 1.367(7)
C11 C12 1.536(7)
C12 C14 1.503(8)
C12 C12A 1.513(9)
C12 C13 1.609(9)
C12A H12A 0.9800
C12A H12B 0.9800
C12A H12C 0.9800
C13 H13A 0.9800
C13 H13B 0.9800
C13 H13C 0.9800
C14 H14A 0.9800
C14 H14B 0.9800
C14 H14C 0.9800
C15 C16 1.409(6)
C15 H15 0.9500
C16 C17 1.485(6)
C17 H17A 0.9900
C17 H17B 0.9900
C18 C20 1.463(9)
C18 C19 1.472(9)
C18 H18 1.0000
C19 H19A 0.9800
C19 H19B 0.9800
C19 H19C 0.9800
C20 H20A 0.9800
C20 H20B 0.9800
C20 H20C 0.9800
C21 C22 1.514(6)
C21 H21A 0.9900
C21 H21B 0.9900
C22 C23 1.381(6)
C22 C35 1.392(6)
C23 C24 1.403(7)
C23 H23 0.9500
C24 C29 1.390(7)
C24 C25 1.541(6)
C25 C28 1.516(9)
C25 C27 1.537(7)
C25 C26 1.542(8)
C26 H26A 0.9800
C26 H26B 0.9800
C26 H26C 0.9800
C27 H27A 0.9800
C27 H27B 0.9800
C27 H27C 0.9800
C28 H28A 0.9800
C28 H28B 0.9800
C28 H28C 0.9800
C29 C30 1.390(6)
C29 H29 0.9500
C30 C35 1.421(5)
C30 C31 1.553(7)
C31 C32 1.522(6)
C31 C33 1.524(6)
C31 C34 1.528(6)
C32 H32A 0.9800
C32 H32B 0.9800
C32 H32C 0.9800
C33 H33A 0.9800
C33 H33B 0.9800
C33 H33C 0.9800
C34 H34A 0.9800
C34 H34B 0.9800
C34 H34C 0.9800
C36 C38 1.486(6)
C36 H36A 0.9900
C36 H36B 0.9900
C38 H38A 0.9900
C38 H38B 0.9900
C39 C40 1.493(5)
C39 H39A 0.9900
C39 H39B 0.9900
C40 H40A 0.9900
C40 H40B 0.9900
C41 C42 1.522(6)
C41 H41A 0.9900
C41 H41B 0.9900
C42 H42A 0.9900
C42 H42B 0.9900
C43 C56 1.405(5)
C43 C44 1.429(5)
C44 C49 1.365(6)
C44 C45 1.541(5)
C45 C47 1.530(6)
C45 C48 1.541(7)
C45 C46 1.549(6)
C46 H46A 0.9800
C46 H46B 0.9800
C46 H46C 0.9800
C47 H47A 0.9800
C47 H47B 0.9800
C47 H47C 0.9800
C48 H48A 0.9800
C48 H48B 0.9800
C48 H48C 0.9800
C49 C50 1.388(6)
C49 H49 0.9500
C50 C55 1.402(6)
C50 C51 1.534(7)
C51 C53 1.511(9)
C51 C54 1.542(10)
C51 C52 1.558(10)
C52 H52A 0.9800
C52 H52B 0.9800
C52 H52C 0.9800
C53 H53A 0.9800
C53 H53B 0.9800
C53 H53C 0.9800
C54 H54A 0.9800
C54 H54B 0.9800
C54 H54C 0.9800
C55 C56 1.375(6)
C55 H55 0.9500
C56 C57 1.514(5)
C57 H57A 0.9900
C57 H57B 0.9900
C58 C60 1.374(8)
C58 C59 1.426(16)
C60 H60A 0.9500
C60 H60B 0.9500
C61 C63 1.499(7)
C61 C62 1.507(7)
C61 H61 1.0000
C62 H62A 0.9800
C62 H62B 0.9800
C62 H62C 0.9800
C63 H63A 0.9800
C63 H63B 0.9800
C63 H63C 0.9800
C64 C77 1.391(6)
C64 C65 1.430(6)
C65 C70 1.391(6)
C65 C66 1.530(6)
C66 C69 1.532(7)
C66 C68 1.534(6)
C66 C67 1.550(7)
C67 H67A 0.9800
C67 H67B 0.9800
C67 H67C 0.9800
C68 H68A 0.9800
C68 H68B 0.9800
C68 H68C 0.9800
C69 H69A 0.9800
C69 H69B 0.9800
C69 H69C 0.9800
C70 C71 1.386(7)
C70 H70 0.9500
C71 C76 1.391(6)
C71 C72 1.537(6)
C72 C73 1.504(8)
C72 C75 1.519(8)
C72 C74 1.555(9)
C73 H73A 0.9800
C73 H73B 0.9800
C73 H73C 0.9800
C74 H74A 0.9800
C74 H74B 0.9800
C74 H74C 0.9800
C75 H75A 0.9800
C75 H75B 0.9800
C75 H75C 0.9800
C76 C77 1.387(6)
C76 H76 0.9500
C77 C78 1.500(6)
C78 H78A 0.9900
C78 H78B 0.9900

loop_
_platon_squeeze_void_nr
_platon_squeeze_void_average_x
_platon_squeeze_void_average_y
_platon_squeeze_void_average_z
_platon_squeeze_void_volume
_platon_squeeze_void_count_electrons
_platon_squeeze_void_content
1 0.000 0.000 0.000 30 8 ' '
2 0.000 0.500 0.000 99 27 ' '
3 0.500 -0.500 1.000 1210 441 ' '
4 0.083 0.611 0.425 7 2 ' '
5 0.198 0.590 0.402 6 2 ' '
6 0.340 0.155 0.910 13 4 ' '
7 0.660 0.845 0.090 13 6 ' '
8 0.818 0.407 0.596 7 2 ' '
9 0.932 0.387 0.571 6 3 ' '
